data_1546707
loop_
_publ_author_name
'Loughzail, Mohamed'
'Adardour, Mohamed'
'Dahaoui, Slimane'
'Baouid, Abdesselam'

_publ_section_title
;
 (<i>E</i>)-2-Phenyl-4-styryl-2,3-dihydro-1<i>H</i>-1,5-benzodiazepine
 hemihydrate
;
_journal_issue 7
_journal_name_full IUCrData
_journal_page_first x171070
_journal_paper_doi 10.1107/S2414314617010707
_journal_volume 2
_journal_year 2017
_chemical_formula_iupac 'C23 H20 N2, 0.5H2 O1'
_chemical_formula_moiety 'C23 H20 N2, 0.5(H2 O1)'
_chemical_formula_sum 'C23 H21 N2 O0.5'
_chemical_formula_weight 333.42
_chemical_name_systematic
;
(<i>E</i>)-2-Phenyl-4-styryl-2,3-dihydro-1<i>H</i>-1,5-benzodiazepine
hemihydrate
;
_space_group_crystal_system monoclinic
_space_group_IT_number 15
_space_group_name_Hall '-I 2ya'
_space_group_name_H-M_alt 'I 1 2/a 1'
_symmetry_space_group_name_Hall '-I 2ya'
_symmetry_space_group_name_H-M 'I 1 2/a 1'
_atom_sites_solution_hydrogens mixed
_audit_creation_method SHELXL-2014/7
_cell_angle_alpha 90
_cell_angle_beta 104.835(3)
_cell_angle_gamma 90
_cell_formula_units_Z 8
_cell_length_a 22.1001(8)
_cell_length_b 6.7624(2)
_cell_length_c 24.5714(7)
_cell_measurement_reflns_used 3649
_cell_measurement_temperature 100(2)
_cell_measurement_theta_max 74.5
_cell_measurement_theta_min 3.7
_cell_volume 3549.8(2)
_computing_cell_refinement
;
SAINT (Bruker, 2009)
;
_computing_data_collection
;
APEX2 (Bruker, 2009)
;
_computing_data_reduction
;
SAINT (Bruker, 2009)
;
_computing_molecular_graphics
;
ORTEP-3 for Windows (Farrugia, 2012) and Mercury (Macrae <i>et al.</i>,
2008)
;
_computing_publication_material
;
SHELXL2014 (Sheldrick, 2015)
;
_computing_structure_refinement
;
SHELXL2014 (Sheldrick, 2015)
;
_computing_structure_solution
;
SHELXS2014(Sheldrick, 2008)
;
_diffrn_ambient_temperature 100(2)
_diffrn_measured_fraction_theta_full 1.000
_diffrn_measured_fraction_theta_max 1.000
_diffrn_measurement_device 'four-circle diffractometer'
_diffrn_measurement_device_type 'Bruker X8 APEX'
_diffrn_measurement_method '\f and \w scans'
_diffrn_radiation_type CuK\a
_diffrn_radiation_wavelength 1.54184
_diffrn_reflns_av_R_equivalents 0.1476
_diffrn_reflns_limit_h_max 27
_diffrn_reflns_limit_h_min -27
_diffrn_reflns_limit_k_max 8
_diffrn_reflns_limit_k_min -8
_diffrn_reflns_limit_l_max 30
_diffrn_reflns_limit_l_min -30
_diffrn_reflns_number 31210
_diffrn_reflns_theta_full 67.684
_diffrn_reflns_theta_max 74.499
_diffrn_reflns_theta_min 3.722
_exptl_absorpt_coefficient_mu 0.581
_exptl_absorpt_correction_type multi-scan
_exptl_absorpt_process_details
;
(SADABS; Bruker, 2009)
;
_exptl_crystal_colour colourless
_exptl_crystal_density_diffrn 1.248
_exptl_crystal_density_method 'not measured'
_exptl_crystal_description plate
_exptl_crystal_F_000 1416
_exptl_crystal_size_max 0.2111
_exptl_crystal_size_mid 0.1581
_exptl_crystal_size_min 0.0368
_refine_diff_density_max 0.246
_refine_diff_density_min -0.295
_refine_ls_extinction_coef 0.00032(11)
_refine_ls_extinction_expression Fc^*^=kFc[1+0.001xFc^2^\l^3^/sin(2\q)]^-1/4^
_refine_ls_extinction_method
;
SHELXL2014 (Sheldrick, 2015)
;
_refine_ls_goodness_of_fit_ref 1.070
_refine_ls_hydrogen_treatment mixed
_refine_ls_matrix_type full
_refine_ls_number_parameters 240
_refine_ls_number_reflns 3649
_refine_ls_number_restraints 0
_refine_ls_restrained_S_all 1.070
_refine_ls_R_factor_all 0.0741
_refine_ls_R_factor_gt 0.0579
_refine_ls_shift/su_max 0.000
_refine_ls_shift/su_mean 0.000
_refine_ls_structure_factor_coef Fsqd
_refine_ls_weighting_details 'w=1/[\s^2^(Fo^2^)+(0.0998P)^2^+0.8126P] where P=(Fo^2^+2Fc^2^)/3'
_refine_ls_weighting_scheme calc
_refine_ls_wR_factor_gt 0.1538
_refine_ls_wR_factor_ref 0.1718
_reflns_number_gt 2831
_reflns_number_total 3649
_reflns_threshold_expression 'I > 2\s(I)'
_cod_data_source_file ff4018sup1.cif
_cod_data_source_block I
_cod_original_formula_sum 'C23 H21 N2 O0.50'
_cod_database_code 1546707
_shelx_space_group_comment
;
The symmetry employed for this shelxl refinement is uniquely defined
by the following loop, which should always be used as a source of
symmetry information in preference to the above space-group names.
They are only intended as comments.
;

loop_
_space_group_symop_operation_xyz
'x, y, z'
'-x+1/2, y, -z'
'x+1/2, y+1/2, z+1/2'
'-x+1, y+1/2, -z+1/2'
'-x, -y, -z'
'x-1/2, -y, z'
'-x+1/2, -y+1/2, -z+1/2'
'x, -y+1/2, z+1/2'

loop_
_atom_site_type_symbol
_atom_site_label
_atom_site_fract_x
_atom_site_fract_y
_atom_site_fract_z
_atom_site_U_iso_or_equiv
_atom_site_adp_type
_atom_site_calc_flag
_atom_site_occupancy
O O01 0.250000 0.4867(3) 0.000000 0.0395(5) Uani d 1
H H 0.3281(13) 0.996(4) 0.2434(12) 0.037(7) Uiso d 1
H H01 0.2594(15) 0.572(5) 0.0303(12) 0.051(8) Uiso d 1
C C16 0.20259(9) 0.9411(3) 0.04598(7) 0.0244(4) Uani d 1
H H16 0.184023 0.819984 0.030619 0.029 Uiso calc 1
N N2 0.31472(8) 0.9651(2) 0.20337(6) 0.0282(4) Uani d 1
N N1 0.28863(8) 0.7563(2) 0.09599(6) 0.0249(4) Uani d 1
C C18 0.10669(9) 1.1185(3) -0.00793(6) 0.0240(4) Uani d 1
C C17 0.16963(9) 1.1077(3) 0.03003(7) 0.0249(4) Uani d 1
H H17 0.188813 1.228920 0.044640 0.030 Uiso calc 1
C C7 0.26467(9) 0.9315(3) 0.08503(6) 0.0227(4) Uani d 1
C C6 0.34457(9) 0.7303(3) 0.13831(7) 0.0231(4) Uani d 1
C C5 0.38511(10) 0.5796(3) 0.13048(7) 0.0249(4) Uani d 1
H H5 0.375753 0.509354 0.095850 0.030 Uiso calc 1
C C10 0.23119(9) 1.2139(3) 0.17243(6) 0.0234(4) Uani d 1
C C21 -0.01405(11) 1.1536(3) -0.07978(8) 0.0341(5) Uani d 1
H H21 -0.054992 1.165117 -0.103952 0.041 Uiso calc 1
C C1 0.35798(9) 0.8318(3) 0.19049(7) 0.0252(4) Uani d 1
C C9 0.29638(9) 1.1477(3) 0.17111(7) 0.0236(4) Uani d 1
H H9 0.326737 1.254179 0.188115 0.028 Uiso calc 1
C C8 0.29998(9) 1.1139(3) 0.11003(7) 0.0235(4) Uani d 1
H H8A 0.282325 1.230251 0.086914 0.028 Uiso calc 1
H H8B 0.344362 1.100613 0.109275 0.028 Uiso calc 1
C C2 0.41197(10) 0.7797(3) 0.23157(7) 0.0288(4) Uani d 1
H H2 0.421618 0.847780 0.266563 0.035 Uiso calc 1
C C11 0.21281(10) 1.4043(3) 0.15406(7) 0.0283(4) Uani d 1
H H11 0.242354 1.491690 0.144851 0.034 Uiso calc 1
C C4 0.43838(10) 0.5304(3) 0.17179(8) 0.0280(4) Uani d 1
H H4 0.465374 0.428633 0.165373 0.034 Uiso calc 1
C C23 0.07520(10) 1.2995(3) -0.01512(7) 0.0287(4) Uani d 1
H H23 0.094978 1.412296 0.004770 0.034 Uiso calc 1
C C12 0.15186(11) 1.4688(3) 0.14894(8) 0.0324(4) Uani d 1
H H12 0.139662 1.598047 0.135302 0.039 Uiso calc 1
C C15 0.18828(10) 1.0901(3) 0.18831(7) 0.0271(4) Uani d 1
H H15 0.200434 0.960834 0.201990 0.033 Uiso calc 1
C C22 0.01555(11) 1.3179(3) -0.05075(8) 0.0321(4) Uani d 1
H H22 -0.004983 1.442502 -0.055280 0.039 Uiso calc 1
C C3 0.45205(10) 0.6315(3) 0.22288(8) 0.0293(4) Uani d 1
H H3 0.488507 0.599417 0.251574 0.035 Uiso calc 1
C C19 0.07606(10) 0.9550(3) -0.03779(7) 0.0294(4) Uani d 1
H H19 0.096421 0.830136 -0.033653 0.035 Uiso calc 1
C C14 0.12768(10) 1.1559(3) 0.18410(8) 0.0329(5) Uani d 1
H H14 0.098747 1.071108 0.195262 0.039 Uiso calc 1
C C13 0.10878(10) 1.3435(3) 0.16385(8) 0.0344(5) Uani d 1
H H13 0.066951 1.385892 0.160215 0.041 Uiso calc 1
C C20 0.01653(11) 0.9730(3) -0.07325(8) 0.0357(5) Uani d 1
H H20 -0.003486 0.860635 -0.093225 0.043 Uiso calc 1

loop_
_atom_site_aniso_label
_atom_site_aniso_U_11
_atom_site_aniso_U_22
_atom_site_aniso_U_33
_atom_site_aniso_U_12
_atom_site_aniso_U_13
_atom_site_aniso_U_23
O01 0.0638(16) 0.0241(9) 0.0237(9) 0.000 -0.0016(9) 0.000
C16 0.0288(10) 0.0296(9) 0.0128(6) -0.0014(7) 0.0019(6) -0.0005(6)
N2 0.0342(9) 0.0366(8) 0.0120(6) 0.0074(7) 0.0028(6) 0.0019(6)
N1 0.0291(9) 0.0289(8) 0.0146(6) -0.0020(6) 0.0014(6) 0.0009(5)
C18 0.0281(10) 0.0324(9) 0.0113(7) -0.0001(7) 0.0045(6) 0.0003(6)
C17 0.0315(10) 0.0289(8) 0.0136(7) -0.0005(7) 0.0044(7) -0.0003(6)
C7 0.0284(10) 0.0280(8) 0.0116(7) -0.0021(7) 0.0047(6) 0.0002(6)
C6 0.0255(9) 0.0258(8) 0.0156(7) -0.0029(7) 0.0005(6) 0.0016(6)
C5 0.0298(10) 0.0247(8) 0.0189(7) -0.0023(7) 0.0041(7) -0.0003(6)
C10 0.0283(9) 0.0289(8) 0.0113(6) -0.0018(7) 0.0019(6) -0.0037(6)
C21 0.0316(11) 0.0427(11) 0.0227(8) 0.0045(9) -0.0026(7) -0.0001(7)
C1 0.0294(10) 0.0285(8) 0.0166(7) 0.0008(7) 0.0040(7) 0.0022(6)
C9 0.0267(10) 0.0278(9) 0.0144(7) -0.0011(7) 0.0019(6) -0.0009(6)
C8 0.0286(10) 0.0269(8) 0.0144(7) -0.0002(7) 0.0043(6) 0.0014(6)
C2 0.0314(10) 0.0343(9) 0.0162(7) 0.0021(8) -0.0021(7) -0.0005(7)
C11 0.0354(11) 0.0304(9) 0.0183(7) 0.0005(8) 0.0056(7) -0.0001(6)
C4 0.0286(10) 0.0288(9) 0.0261(8) 0.0027(7) 0.0062(7) 0.0022(7)
C23 0.0365(11) 0.0309(9) 0.0171(7) -0.0006(8) 0.0042(7) -0.0004(6)
C12 0.0372(11) 0.0368(10) 0.0202(8) 0.0106(9) 0.0022(7) -0.0026(7)
C15 0.0322(10) 0.0307(9) 0.0174(7) -0.0034(8) 0.0047(7) -0.0022(6)
C22 0.0362(11) 0.0355(10) 0.0214(8) 0.0064(8) 0.0015(8) 0.0026(7)
C3 0.0276(10) 0.0344(10) 0.0222(8) 0.0013(8) -0.0007(7) 0.0021(7)
C19 0.0307(10) 0.0329(9) 0.0205(8) 0.0023(8) -0.0007(7) -0.0036(7)
C14 0.0313(11) 0.0430(11) 0.0248(8) -0.0082(8) 0.0078(8) -0.0098(8)
C13 0.0287(11) 0.0474(12) 0.0247(8) 0.0044(9) 0.0023(7) -0.0137(8)
C20 0.0356(12) 0.0396(11) 0.0252(8) -0.0009(9) -0.0044(8) -0.0064(8)

loop_
_atom_type_symbol
_atom_type_description
_atom_type_scat_dispersion_real
_atom_type_scat_dispersion_imag
_atom_type_scat_source
C C 0.0181 0.0091 'International Tables Vol C Tables 4.2.6.8 and 6.1.1.4'
H H 0.0000 0.0000 'International Tables Vol C Tables 4.2.6.8 and 6.1.1.4'
N N 0.0311 0.0180 'International Tables Vol C Tables 4.2.6.8 and 6.1.1.4'
O O 0.0492 0.0322 'International Tables Vol C Tables 4.2.6.8 and 6.1.1.4'

loop_
_geom_angle_atom_site_label_1
_geom_angle_atom_site_label_2
_geom_angle_atom_site_label_3
_geom_angle
C17 C16 C7 125.22(17)
C17 C16 H16 117.4
C7 C16 H16 117.4
C1 N2 C9 121.80(14)
C1 N2 H 108.4(16)
C9 N2 H 109.6(16)
C7 N1 C6 120.14(16)
C23 C18 C19 117.82(18)
C23 C18 C17 119.03(17)
C19 C18 C17 123.15(17)
C16 C17 C18 125.63(17)
C16 C17 H17 117.2
C18 C17 H17 117.2
N1 C7 C16 116.24(16)
N1 C7 C8 121.51(17)
C16 C7 C8 122.23(16)
C5 C6 N1 117.42(15)
C5 C6 C1 118.90(17)
N1 C6 C1 123.25(17)
C4 C5 C6 121.84(16)
C4 C5 H5 119.1
C6 C5 H5 119.1
C11 C10 C15 118.97(18)
C11 C10 C9 117.83(17)
C15 C10 C9 123.11(17)
C20 C21 C22 119.6(2)
C20 C21 H21 120.2
C22 C21 H21 120.2
C2 C1 N2 120.20(16)
C2 C1 C6 118.27(17)
N2 C1 C6 121.12(17)
N2 C9 C10 111.69(15)
N2 C9 C8 109.02(14)
C10 C9 C8 110.54(14)
N2 C9 H9 108.5
C10 C9 H9 108.5
C8 C9 H9 108.5
C7 C8 C9 111.64(14)
C7 C8 H8A 109.3
C9 C8 H8A 109.3
C7 C8 H8B 109.3
C9 C8 H8B 109.3
H8A C8 H8B 108.0
C3 C2 C1 122.08(17)
C3 C2 H2 119.0
C1 C2 H2 119.0
C10 C11 C12 121.05(19)
C10 C11 H11 119.5
C12 C11 H11 119.5
C5 C4 C3 119.37(18)
C5 C4 H4 120.3
C3 C4 H4 120.3
C22 C23 C18 121.34(18)
C22 C23 H23 119.3
C18 C23 H23 119.3
C11 C12 C13 119.81(19)
C11 C12 H12 120.1
C13 C12 H12 120.1
C14 C15 C10 119.89(18)
C14 C15 H15 120.1
C10 C15 H15 120.1
C23 C22 C21 119.86(19)
C23 C22 H22 120.1
C21 C22 H22 120.1
C2 C3 C4 119.53(18)
C2 C3 H3 120.2
C4 C3 H3 120.2
C20 C19 C18 120.93(19)
C20 C19 H19 119.5
C18 C19 H19 119.5
C13 C14 C15 121.03(19)
C13 C14 H14 119.5
C15 C14 H14 119.5
C14 C13 C12 119.2(2)
C14 C13 H13 120.4
C12 C13 H13 120.4
C19 C20 C21 120.46(19)
C19 C20 H20 119.8
C21 C20 H20 119.8

loop_
_geom_bond_atom_site_label_1
_geom_bond_atom_site_label_2
_geom_bond_distance
O01 H01 0.92(3)
C16 C17 1.344(3)
C16 C7 1.460(3)
C16 H16 0.9500
N2 C1 1.407(2)
N2 C9 1.467(2)
N2 H 0.98(3)
N1 C7 1.297(2)
N1 C6 1.408(2)
C18 C23 1.397(3)
C18 C19 1.401(3)
C18 C17 1.465(3)
C17 H17 0.9500
C7 C8 1.505(2)
C6 C5 1.402(3)
C6 C1 1.417(2)
C5 C4 1.384(3)
C5 H5 0.9500
C10 C11 1.390(3)
C10 C15 1.394(3)
C10 C9 1.517(3)
C21 C20 1.385(3)
C21 C22 1.390(3)
C21 H21 0.9500
C1 C2 1.396(3)
C9 C8 1.540(2)
C9 H9 1.0000
C8 H8A 0.9900
C8 H8B 0.9900
C2 C3 1.390(3)
C2 H2 0.9500
C11 C12 1.391(3)
C11 H11 0.9500
C4 C3 1.393(3)
C4 H4 0.9500
C23 C22 1.389(3)
C23 H23 0.9500
C12 C13 1.392(3)
C12 H12 0.9500
C15 C14 1.390(3)
C15 H15 0.9500
C22 H22 0.9500
C3 H3 0.9500
C19 C20 1.385(3)
C19 H19 0.9500
C14 C13 1.387(3)
C14 H14 0.9500
C13 H13 0.9500
C20 H20 0.9500

loop_
_geom_hbond_atom_site_label_D
_geom_hbond_atom_site_label_H
_geom_hbond_atom_site_label_A
_geom_hbond_site_symmetry_A
_geom_hbond_distance_DH
_geom_hbond_distance_HA
_geom_hbond_distance_DA
_geom_hbond_angle_DHA
_geom_hbond_publ_flag
O01 H01 N1 ? 0.92(3) 2.01(3) 2.9300(19) 174(3) y
C11 H11 N1 1_565 0.95 2.51 3.426(3) 161 y

_cod_database_fobs_code 1546707
